data_7001926
loop_
_publ_author_name
'Banerjee, Sambuddha'
'Mondal, Susmita'
'Sen, Soma'
'Das, Saurabh'
'Hughes, David L.'
'Rizzoli, Corrado'
'Desplanches, C\'edric'
'Mandal, Chitra'
'Mitra, Samiran'

_publ_section_title
;
 Four new dinuclear Cu(ii) hydrazone complexes using various organic
 spacers: syntheses, crystal structures, DNA binding and cleavage
 studies and selective cell inhibitory effect towards leukemic and
 normal lymphocytes
;
_journal_issue 34
_journal_name_full 'Dalton Transactions'
_journal_page_first 6849
_journal_page_last 6860
_journal_paper_doi 10.1039/b903072g
_journal_year 2009
_chemical_formula_moiety 'C46 H40 Cu2 N6 O4'
_chemical_formula_sum 'C46 H40 Cu2 N6 O4'
_chemical_formula_weight 867.92
_chemical_name_common 'Compound 4'
_space_group_IT_number 61
_symmetry_cell_setting orthorhombic
_symmetry_space_group_name_Hall '-P 2ac 2ab'
_symmetry_space_group_name_H-M 'P b c a'
_atom_sites_solution_hydrogens geom
_atom_sites_solution_primary direct
_atom_sites_solution_secondary difmap
_cell_angle_alpha 90.00
_cell_angle_beta 90.00
_cell_angle_gamma 90.00
_cell_formula_units_Z 8
_cell_length_a 20.978(2)
_cell_length_b 15.6254(15)
_cell_length_c 24.649(3)
_cell_measurement_temperature 295(2)
_cell_measurement_theta_max 18.36
_cell_measurement_theta_min 4.50
_cell_volume 8079.7(15)
_computing_cell_refinement 'SAINT (Bruker, 1997)'
_computing_data_collection 'SMART (Bruker, 1997)'
_computing_data_reduction SAINT
_computing_structure_refinement 'SHELX97-L (Sheldrick, 1997)'
_computing_structure_solution 'SIR97 (Altomare et al., 1999)'
_diffrn_ambient_temperature 295(2)
_diffrn_measured_fraction_theta_full 0.996
_diffrn_measured_fraction_theta_max 0.996
_diffrn_measurement_device 'Bruker SMART 1000 CCD'
_diffrn_measurement_method '\w scans'
_diffrn_radiation_monochromator graphite
_diffrn_radiation_source 'fine-focus sealed tube'
_diffrn_radiation_type MoK\a
_diffrn_radiation_wavelength 0.71073
_diffrn_reflns_av_R_equivalents 0.0938
_diffrn_reflns_av_sigmaI/netI 0.1450
_diffrn_reflns_limit_h_max 24
_diffrn_reflns_limit_h_min -24
_diffrn_reflns_limit_k_max 18
_diffrn_reflns_limit_k_min -18
_diffrn_reflns_limit_l_max 29
_diffrn_reflns_limit_l_min -29
_diffrn_reflns_number 44759
_diffrn_reflns_theta_full 25.00
_diffrn_reflns_theta_max 25.00
_diffrn_reflns_theta_min 1.65
_diffrn_standards_decay_% 0
_diffrn_standards_number 0
_exptl_absorpt_coefficient_mu 1.105
_exptl_absorpt_correction_T_max 0.960
_exptl_absorpt_correction_T_min 0.917
_exptl_absorpt_correction_type multi-scan
_exptl_absorpt_process_details 'SADABS (Sheldrick, 1996)'
_exptl_crystal_colour brown
_exptl_crystal_density_diffrn 1.427
_exptl_crystal_density_method 'not measured'
_exptl_crystal_description plate
_exptl_crystal_F_000 3584
_exptl_crystal_size_max 0.15
_exptl_crystal_size_mid 0.10
_exptl_crystal_size_min 0.04
_refine_diff_density_max 0.652
_refine_diff_density_min -0.371
_refine_diff_density_rms 0.046
_refine_ls_extinction_method none
_refine_ls_goodness_of_fit_ref 1.014
_refine_ls_hydrogen_treatment constr
_refine_ls_matrix_type full
_refine_ls_number_parameters 523
_refine_ls_number_reflns 7095
_refine_ls_number_restraints 0
_refine_ls_restrained_S_all 1.014
_refine_ls_R_factor_all 0.2212
_refine_ls_R_factor_gt 0.0539
_refine_ls_shift/su_max 0.001
_refine_ls_shift/su_mean 0.000
_refine_ls_structure_factor_coef Fsqd
_refine_ls_weighting_details 'w=1/[\s^2^(Fo^2^)+(0.0010P)^2^] where P=(Fo^2^+2Fc^2^)/3'
_refine_ls_weighting_scheme calc
_refine_ls_wR_factor_gt 0.0440
_refine_ls_wR_factor_ref 0.0560
_reflns_number_gt 2789
_reflns_number_total 7095
_reflns_threshold_expression I>2\s(I)
_cod_data_source_file b903072g.txt
_cod_data_source_block Complex4
_cod_database_code 7001926

loop_
_symmetry_equiv_pos_as_xyz
x,y,z
-x+1/2,-y,z+1/2
x+1/2,-y+1/2,-z
-x,y+1/2,-z+1/2
-x,-y,-z
x-1/2,y,-z-1/2
-x-1/2,y-1/2,z
x,-y-1/2,z-1/2

loop_
_atom_site_label
_atom_site_type_symbol
_atom_site_fract_x
_atom_site_fract_y
_atom_site_fract_z
_atom_site_U_iso_or_equiv
_atom_site_adp_type
_atom_site_occupancy
_atom_site_symmetry_multiplicity
_atom_site_calc_flag
_atom_site_refinement_flags
_atom_site_disorder_assembly
_atom_site_disorder_group
Cu1 Cu 0.47764(3) 0.13879(4) 0.35109(2) 0.0576(2) Uani 1 1 d . . .
Cu2 Cu 0.51114(3) 0.13131(4) 0.88982(2) 0.0623(2) Uani 1 1 d . . .
N1 N 0.4720(2) 0.1495(3) 0.27365(16) 0.0565(13) Uani 1 1 d . . .
N2 N 0.5289(2) 0.1792(3) 0.24987(16) 0.0568(13) Uani 1 1 d . . .
N3 N 0.5090(3) 0.1282(3) 0.9673(2) 0.0892(19) Uani 1 1 d . . .
N4 N 0.4510(3) 0.1614(3) 0.9918(2) 0.0786(18) Uani 1 1 d . . .
N5 N 0.4922(2) 0.1283(3) 0.43149(15) 0.0481(12) Uani 1 1 d . . .
N6 N 0.4952(2) 0.1202(3) 0.81024(15) 0.0487(13) Uani 1 1 d . . .
O1 O 0.39740(15) 0.0859(2) 0.35672(13) 0.0558(10) Uani 1 1 d . . .
O2 O 0.56156(15) 0.1832(2) 0.33896(14) 0.0697(12) Uani 1 1 d . . .
O3 O 0.59250(17) 0.0845(2) 0.88398(15) 0.0736(13) Uani 1 1 d . . .
O4 O 0.43094(16) 0.1880(2) 0.90095(15) 0.0765(13) Uani 1 1 d . . .
C1 C 0.2371(3) 0.0616(3) 0.3092(2) 0.0664(17) Uani 1 1 d . . .
H1 H 0.2378 0.0983 0.2796 0.080 Uiso 1 1 calc R . .
C2 C 0.1793(3) 0.0260(4) 0.3257(3) 0.082(2) Uani 1 1 d . . .
H2 H 0.1419 0.0381 0.3070 0.099 Uiso 1 1 calc R . .
C3 C 0.1788(3) -0.0266(4) 0.3695(3) 0.078(2) Uani 1 1 d . . .
H3 H 0.1405 -0.0504 0.3810 0.093 Uiso 1 1 calc R . .
C4 C 0.2336(4) -0.0452(4) 0.3972(3) 0.078(2) Uani 1 1 d . . .
H4 H 0.2327 -0.0812 0.4272 0.094 Uiso 1 1 calc R . .
C5 C 0.2901(3) -0.0098(4) 0.3797(2) 0.0671(19) Uani 1 1 d . . .
H5 H 0.3274 -0.0227 0.3984 0.081 Uiso 1 1 calc R . .
C6 C 0.2933(3) 0.0436(4) 0.3358(2) 0.0511(16) Uani 1 1 d . . .
C7 C 0.3548(3) 0.0797(3) 0.3187(2) 0.0489(15) Uani 1 1 d . . .
C8 C 0.3659(2) 0.1023(3) 0.2655(2) 0.0588(17) Uani 1 1 d . . .
H8 H 0.3319 0.0961 0.2416 0.071 Uiso 1 1 calc R . .
C9 C 0.4238(3) 0.1341(4) 0.2434(2) 0.0537(15) Uani 1 1 d . . .
C10 C 0.4287(2) 0.1436(3) 0.18229(17) 0.0862(19) Uani 1 1 d . . .
H10A H 0.4701 0.1656 0.1730 0.129 Uiso 1 1 calc R . .
H10B H 0.3965 0.1825 0.1698 0.129 Uiso 1 1 calc R . .
H10C H 0.4228 0.0889 0.1654 0.129 Uiso 1 1 calc R . .
C11 C 0.5710(3) 0.1958(4) 0.2872(3) 0.0582(17) Uani 1 1 d . . .
C12 C 0.6323(3) 0.2311(3) 0.2690(3) 0.0572(17) Uani 1 1 d . . .
C13 C 0.6795(3) 0.2463(4) 0.3054(3) 0.077(2) Uani 1 1 d . . .
H13 H 0.6729 0.2333 0.3418 0.093 Uiso 1 1 calc R . .
C14 C 0.7377(3) 0.2810(4) 0.2893(3) 0.108(3) Uani 1 1 d . . .
H14 H 0.7701 0.2895 0.3145 0.130 Uiso 1 1 calc R . .
C15 C 0.7469(3) 0.3023(4) 0.2364(3) 0.102(3) Uani 1 1 d . . .
H15 H 0.7854 0.3261 0.2255 0.123 Uiso 1 1 calc R . .
C16 C 0.6998(3) 0.2891(4) 0.1993(3) 0.089(2) Uani 1 1 d . . .
H16 H 0.7059 0.3044 0.1632 0.107 Uiso 1 1 calc R . .
C17 C 0.6431(3) 0.2531(3) 0.2156(3) 0.071(2) Uani 1 1 d . . .
H17 H 0.6113 0.2434 0.1901 0.086 Uiso 1 1 calc R . .
C18 C 0.7330(4) -0.0047(4) 0.9486(3) 0.121(3) Uani 1 1 d . . .
H18 H 0.7210 -0.0054 0.9849 0.145 Uiso 1 1 calc R . .
C19 C 0.7933(4) -0.0343(5) 0.9362(3) 0.132(3) Uani 1 1 d . . .
H19 H 0.8204 -0.0524 0.9637 0.159 Uiso 1 1 calc R . .
C20 C 0.8123(3) -0.0368(4) 0.8847(4) 0.095(3) Uani 1 1 d . . .
H20 H 0.8520 -0.0588 0.8754 0.114 Uiso 1 1 calc R . .
C21 C 0.7728(4) -0.0070(5) 0.8469(3) 0.116(3) Uani 1 1 d . . .
H21 H 0.7855 -0.0069 0.8108 0.139 Uiso 1 1 calc R . .
C22 C 0.7119(3) 0.0245(4) 0.8608(3) 0.104(3) Uani 1 1 d . . .
H22 H 0.6856 0.0455 0.8335 0.125 Uiso 1 1 calc R . .
C23 C 0.6904(3) 0.0250(4) 0.9127(3) 0.0615(19) Uani 1 1 d . . .
C24 C 0.6259(3) 0.0606(3) 0.9242(3) 0.0570(17) Uani 1 1 d . . .
C25 C 0.6070(3) 0.0654(3) 0.9767(3) 0.0709(19) Uani 1 1 d . . .
H25 H 0.6360 0.0442 1.0019 0.085 Uiso 1 1 calc R . .
C26 C 0.5481(4) 0.0990(4) 0.9993(3) 0.079(2) Uani 1 1 d . . .
C27 C 0.5394(2) 0.0969(3) 1.06002(19) 0.083(2) Uani 1 1 d . . .
H27A H 0.4984 0.1202 1.0692 0.124 Uiso 1 1 calc R . .
H27B H 0.5722 0.1302 1.0770 0.124 Uiso 1 1 calc R . .
H27C H 0.5419 0.0388 1.0726 0.124 Uiso 1 1 calc R . .
C28 C 0.4144(3) 0.1903(4) 0.9523(3) 0.0671(19) Uani 1 1 d . . .
C29 C 0.3521(3) 0.2234(4) 0.9685(3) 0.0638(18) Uani 1 1 d . . .
C30 C 0.3141(4) 0.2609(4) 0.9310(3) 0.080(2) Uani 1 1 d . . .
H30 H 0.3285 0.2650 0.8954 0.096 Uiso 1 1 calc R . .
C31 C 0.2548(4) 0.2934(4) 0.9437(3) 0.100(3) Uani 1 1 d . . .
H31 H 0.2302 0.3204 0.9174 0.120 Uiso 1 1 calc R . .
C32 C 0.2332(4) 0.2855(5) 0.9944(4) 0.118(3) Uani 1 1 d . . .
H32 H 0.1926 0.3053 1.0031 0.141 Uiso 1 1 calc R . .
C33 C 0.2695(4) 0.2492(5) 1.0331(3) 0.134(4) Uani 1 1 d . . .
H33 H 0.2541 0.2455 1.0684 0.160 Uiso 1 1 calc R . .
C34 C 0.3301(3) 0.2168(4) 1.0208(3) 0.106(3) Uani 1 1 d . . .
H34 H 0.3549 0.1914 1.0476 0.127 Uiso 1 1 calc R . .
C35 C 0.5461(2) 0.1552(3) 0.4553(2) 0.0564(18) Uani 1 1 d . . .
H35 H 0.5793 0.1742 0.4334 0.068 Uiso 1 1 calc R . .
C36 C 0.5546(2) 0.1559(3) 0.5106(2) 0.0604(18) Uani 1 1 d . . .
H36 H 0.5924 0.1762 0.5254 0.072 Uiso 1 1 calc R . .
C37 C 0.5068(3) 0.1264(3) 0.5439(2) 0.0557(16) Uani 1 1 d . . .
C38 C 0.4526(3) 0.0970(3) 0.5202(2) 0.0668(19) Uani 1 1 d . . .
H38 H 0.4200 0.0752 0.5416 0.080 Uiso 1 1 calc R . .
C39 C 0.4457(2) 0.0993(3) 0.4645(2) 0.0587(17) Uani 1 1 d . . .
H39 H 0.4078 0.0801 0.4492 0.070 Uiso 1 1 calc R . .
C40 C 0.5158(2) 0.1285(4) 0.60518(18) 0.0880(18) Uani 1 1 d . . .
H40A H 0.5540 0.0963 0.6139 0.106 Uiso 1 1 calc R . .
H40B H 0.5233 0.1873 0.6159 0.106 Uiso 1 1 calc R . .
C41 C 0.4636(2) 0.0948(3) 0.63806(18) 0.0777(19) Uani 1 1 d . . .
H41A H 0.4574 0.0349 0.6292 0.093 Uiso 1 1 calc R . .
H41B H 0.4247 0.1250 0.6287 0.093 Uiso 1 1 calc R . .
C42 C 0.4746(3) 0.1028(3) 0.6988(2) 0.0563(16) Uani 1 1 d . . .
C43 C 0.4285(2) 0.1340(4) 0.7330(2) 0.0637(17) Uani 1 1 d . . .
H43 H 0.3891 0.1501 0.7191 0.076 Uiso 1 1 calc R . .
C44 C 0.4406(2) 0.1417(4) 0.7883(2) 0.0645(17) Uani 1 1 d . . .
H44 H 0.4085 0.1629 0.8107 0.077 Uiso 1 1 calc R . .
C45 C 0.5389(2) 0.0873(3) 0.7779(2) 0.0588(17) Uani 1 1 d . . .
H45 H 0.5772 0.0691 0.7932 0.071 Uiso 1 1 calc R . .
C46 C 0.5306(3) 0.0785(3) 0.7222(2) 0.0626(17) Uani 1 1 d . . .
H46 H 0.5633 0.0562 0.7010 0.075 Uiso 1 1 calc R . .

loop_
_atom_site_aniso_label
_atom_site_aniso_U_11
_atom_site_aniso_U_22
_atom_site_aniso_U_33
_atom_site_aniso_U_23
_atom_site_aniso_U_13
_atom_site_aniso_U_12
Cu1 0.0570(4) 0.0743(5) 0.0416(4) 0.0099(4) 0.0038(4) 0.0000(5)
Cu2 0.0696(6) 0.0746(5) 0.0427(5) -0.0071(4) 0.0005(4) -0.0071(5)
N1 0.061(3) 0.071(3) 0.037(3) 0.009(3) 0.001(3) -0.006(3)
N2 0.055(3) 0.067(4) 0.049(3) 0.009(3) 0.018(3) -0.010(3)
N3 0.135(6) 0.081(4) 0.052(4) 0.000(4) -0.003(4) -0.022(4)
N4 0.069(4) 0.096(5) 0.070(4) -0.017(4) 0.030(3) 0.000(3)
N5 0.050(3) 0.051(3) 0.043(3) 0.013(3) 0.004(3) 0.008(3)
N6 0.053(3) 0.056(3) 0.037(3) -0.002(2) 0.002(3) 0.012(3)
O1 0.057(2) 0.075(3) 0.035(2) 0.005(2) -0.002(2) -0.009(2)
O2 0.049(2) 0.117(4) 0.043(3) 0.026(2) 0.007(2) -0.004(2)
O3 0.066(3) 0.096(3) 0.059(3) 0.011(2) -0.021(2) 0.016(2)
O4 0.064(3) 0.107(3) 0.059(3) -0.030(3) 0.021(2) -0.006(2)
C1 0.066(4) 0.079(5) 0.055(4) -0.004(3) 0.010(4) -0.019(4)
C2 0.068(5) 0.101(6) 0.078(6) -0.013(4) 0.008(4) -0.011(5)
C3 0.070(6) 0.089(6) 0.075(6) -0.023(5) 0.033(4) -0.042(5)
C4 0.095(6) 0.082(5) 0.057(5) -0.014(4) 0.022(5) -0.033(5)
C5 0.073(5) 0.073(5) 0.055(5) -0.005(4) 0.023(4) -0.017(4)
C6 0.048(4) 0.063(5) 0.042(4) -0.004(3) 0.005(3) -0.010(4)
C7 0.053(4) 0.051(4) 0.042(4) 0.000(3) 0.014(3) -0.005(3)
C8 0.051(4) 0.080(5) 0.045(4) 0.003(3) 0.002(3) -0.007(3)
C9 0.060(4) 0.063(4) 0.038(4) -0.001(4) 0.002(3) 0.004(4)
C10 0.102(5) 0.125(5) 0.031(3) 0.010(4) 0.000(3) -0.026(4)
C11 0.047(4) 0.065(5) 0.062(5) 0.003(4) 0.005(4) 0.007(4)
C12 0.045(4) 0.063(4) 0.064(5) 0.015(4) 0.014(4) 0.008(4)
C13 0.049(5) 0.112(6) 0.071(5) 0.012(4) 0.007(4) -0.011(4)
C14 0.067(6) 0.162(7) 0.097(7) 0.011(6) 0.003(5) -0.031(5)
C15 0.069(6) 0.122(6) 0.117(8) 0.032(6) 0.024(5) -0.025(5)
C16 0.079(6) 0.101(6) 0.088(6) 0.029(5) 0.024(5) -0.010(5)
C17 0.054(5) 0.091(5) 0.069(5) 0.020(4) 0.016(4) 0.001(4)
C18 0.092(6) 0.193(9) 0.078(6) 0.036(5) 0.022(5) 0.062(6)
C19 0.113(8) 0.175(8) 0.108(8) 0.040(6) 0.008(6) 0.073(6)
C20 0.081(6) 0.092(6) 0.113(8) -0.012(6) 0.014(6) 0.017(5)
C21 0.092(6) 0.177(9) 0.078(7) -0.021(6) 0.001(6) 0.006(6)
C22 0.079(6) 0.162(7) 0.072(6) -0.014(6) -0.022(5) 0.013(5)
C23 0.084(6) 0.061(5) 0.039(4) -0.001(4) -0.011(4) -0.001(4)
C24 0.043(4) 0.054(4) 0.074(5) -0.010(4) 0.001(4) 0.008(3)
C25 0.055(4) 0.081(5) 0.077(5) -0.011(4) -0.004(4) 0.003(4)
C26 0.103(6) 0.076(6) 0.056(5) 0.016(4) -0.028(5) -0.025(5)
C27 0.104(5) 0.101(5) 0.045(4) 0.004(4) -0.006(4) -0.005(4)
C28 0.062(5) 0.064(5) 0.075(6) -0.022(4) 0.009(5) -0.020(4)
C29 0.049(5) 0.073(5) 0.069(5) -0.015(4) 0.011(4) -0.003(4)
C30 0.078(6) 0.063(5) 0.099(7) 0.001(4) 0.017(5) -0.001(4)
C31 0.098(7) 0.086(6) 0.115(8) 0.005(5) -0.003(6) 0.015(5)
C32 0.084(7) 0.133(8) 0.136(10) -0.016(7) 0.021(7) 0.007(6)
C33 0.117(9) 0.199(10) 0.085(8) -0.018(6) 0.050(7) 0.023(7)
C34 0.090(6) 0.165(7) 0.063(6) -0.011(5) 0.020(5) 0.017(5)
C35 0.038(4) 0.085(5) 0.047(4) 0.004(4) -0.003(3) -0.001(4)
C36 0.056(4) 0.083(5) 0.043(4) -0.003(4) -0.002(3) -0.001(4)
C37 0.062(4) 0.070(4) 0.035(3) -0.002(4) 0.004(3) -0.008(4)
C38 0.065(4) 0.091(5) 0.045(4) 0.015(4) 0.000(3) -0.011(4)
C39 0.055(4) 0.071(5) 0.050(4) 0.012(4) 0.002(3) -0.006(3)
C40 0.087(4) 0.145(5) 0.033(3) 0.002(4) -0.001(4) -0.015(5)
C41 0.085(5) 0.112(5) 0.036(4) 0.001(3) -0.002(3) 0.011(4)
C42 0.064(4) 0.073(5) 0.032(4) 0.002(3) 0.001(4) -0.002(4)
C43 0.048(4) 0.098(5) 0.045(4) 0.013(4) -0.002(3) 0.000(4)
C44 0.050(4) 0.096(5) 0.048(4) 0.012(4) 0.005(3) 0.004(4)
C45 0.062(4) 0.073(4) 0.042(4) -0.014(3) -0.004(3) 0.022(3)
C46 0.078(5) 0.072(4) 0.038(4) -0.006(3) 0.003(4) 0.032(4)

loop_
_atom_type_symbol
_atom_type_description
_atom_type_scat_dispersion_real
_atom_type_scat_dispersion_imag
_atom_type_scat_source
Cu Cu 0.3201 1.2651 'International Tables Vol C Tables 4.2.6.8 and 6.1.1.4'
N N 0.0061 0.0033 'International Tables Vol C Tables 4.2.6.8 and 6.1.1.4'
O O 0.0106 0.0060 'International Tables Vol C Tables 4.2.6.8 and 6.1.1.4'
C C 0.0033 0.0016 'International Tables Vol C Tables 4.2.6.8 and 6.1.1.4'
H H 0.0000 0.0000 'International Tables Vol C Tables 4.2.6.8 and 6.1.1.4'

loop_
_geom_angle_atom_site_label_1
_geom_angle_atom_site_label_2
_geom_angle_atom_site_label_3
_geom_angle
_geom_angle_site_symmetry_1
_geom_angle_site_symmetry_3
_geom_angle_publ_flag
O1 Cu1 O2 173.40(15) . . ?
O1 Cu1 N1 93.24(17) . . ?
O2 Cu1 N1 82.51(17) . . ?
O1 Cu1 N5 91.59(17) . . ?
O2 Cu1 N5 92.49(17) . . ?
N1 Cu1 N5 174.76(19) . . ?
O3 Cu2 N3 95.1(2) . . ?
O3 Cu2 O4 174.08(16) . . ?
N3 Cu2 O4 81.3(2) . . ?
O3 Cu2 N6 92.51(17) . . ?
N3 Cu2 N6 167.2(2) . . ?
O4 Cu2 N6 91.91(17) . . ?
C9 N1 N2 119.3(4) . . ?
C9 N1 Cu1 127.7(4) . . ?
N2 N1 Cu1 113.0(3) . . ?
C11 N2 N1 110.3(4) . . ?
C26 N3 N4 115.2(6) . . ?
C26 N3 Cu2 129.6(6) . . ?
N4 N3 Cu2 115.2(4) . . ?
C28 N4 N3 107.7(5) . . ?
C35 N5 C39 116.8(4) . . ?
C35 N5 Cu1 122.3(4) . . ?
C39 N5 Cu1 120.8(4) . . ?
C44 N6 C45 117.4(5) . . ?
C44 N6 Cu2 122.0(4) . . ?
C45 N6 Cu2 120.6(4) . . ?
C7 O1 Cu1 126.6(3) . . ?
C11 O2 Cu1 110.3(4) . . ?
C24 O3 Cu2 124.1(4) . . ?
C28 O4 Cu2 112.4(4) . . ?
C6 C1 C2 121.7(6) . . ?
C6 C1 H1 119.2 . . ?
C2 C1 H1 119.2 . . ?
C3 C2 C1 118.7(7) . . ?
C3 C2 H2 120.7 . . ?
C1 C2 H2 120.7 . . ?
C2 C3 C4 121.2(7) . . ?
C2 C3 H3 119.4 . . ?
C4 C3 H3 119.4 . . ?
C3 C4 C5 118.9(7) . . ?
C3 C4 H4 120.6 . . ?
C5 C4 H4 120.6 . . ?
C6 C5 C4 122.3(6) . . ?
C6 C5 H5 118.8 . . ?
C4 C5 H5 118.8 . . ?
C5 C6 C1 117.3(5) . . ?
C5 C6 C7 120.3(6) . . ?
C1 C6 C7 122.4(6) . . ?
O1 C7 C8 123.5(5) . . ?
O1 C7 C6 115.2(5) . . ?
C8 C7 C6 121.3(5) . . ?
C7 C8 C9 126.8(5) . . ?
C7 C8 H8 116.6 . . ?
C9 C8 H8 116.6 . . ?
N1 C9 C8 121.1(5) . . ?
N1 C9 C10 120.4(5) . . ?
C8 C9 C10 118.3(5) . . ?
C9 C10 H10A 109.5 . . ?
C9 C10 H10B 109.5 . . ?
H10A C10 H10B 109.5 . . ?
C9 C10 H10C 109.5 . . ?
H10A C10 H10C 109.5 . . ?
H10B C10 H10C 109.5 . . ?
N2 C11 O2 123.9(5) . . ?
N2 C11 C12 116.9(6) . . ?
O2 C11 C12 119.2(5) . . ?
C13 C12 C17 117.9(6) . . ?
C13 C12 C11 120.2(6) . . ?
C17 C12 C11 121.9(6) . . ?
C12 C13 C14 121.2(6) . . ?
C12 C13 H13 119.4 . . ?
C14 C13 H13 119.4 . . ?
C15 C14 C13 119.5(7) . . ?
C15 C14 H14 120.3 . . ?
C13 C14 H14 120.3 . . ?
C14 C15 C16 120.3(7) . . ?
C14 C15 H15 119.9 . . ?
C16 C15 H15 119.9 . . ?
C15 C16 C17 119.6(7) . . ?
C15 C16 H16 120.2 . . ?
C17 C16 H16 120.2 . . ?
C16 C17 C12 121.5(6) . . ?
C16 C17 H17 119.3 . . ?
C12 C17 H17 119.3 . . ?
C23 C18 C19 125.4(7) . . ?
C23 C18 H18 117.3 . . ?
C19 C18 H18 117.3 . . ?
C20 C19 C18 119.7(8) . . ?
C20 C19 H19 120.1 . . ?
C18 C19 H19 120.1 . . ?
C21 C20 C19 118.0(8) . . ?
C21 C20 H20 121.0 . . ?
C19 C20 H20 121.0 . . ?
C20 C21 C22 121.1(8) . . ?
C20 C21 H21 119.4 . . ?
C22 C21 H21 119.4 . . ?
C23 C22 C21 122.1(7) . . ?
C23 C22 H22 119.0 . . ?
C21 C22 H22 119.0 . . ?
C18 C23 C22 113.5(7) . . ?
C18 C23 C24 127.4(7) . . ?
C22 C23 C24 118.9(7) . . ?
O3 C24 C25 124.6(6) . . ?
O3 C24 C23 117.5(6) . . ?
C25 C24 C23 118.0(6) . . ?
C24 C25 C26 129.4(6) . . ?
C24 C25 H25 115.3 . . ?
C26 C25 H25 115.3 . . ?
N3 C26 C25 117.1(7) . . ?
N3 C26 C27 124.4(7) . . ?
C25 C26 C27 118.4(6) . . ?
C26 C27 H27A 109.5 . . ?
C26 C27 H27B 109.5 . . ?
H27A C27 H27B 109.5 . . ?
C26 C27 H27C 109.5 . . ?
H27A C27 H27C 109.5 . . ?
H27B C27 H27C 109.5 . . ?
O4 C28 N4 123.2(6) . . ?
O4 C28 C29 120.6(6) . . ?
N4 C28 C29 116.2(7) . . ?
C30 C29 C34 118.4(7) . . ?
C30 C29 C28 119.6(7) . . ?
C34 C29 C28 122.1(7) . . ?
C29 C30 C31 122.3(7) . . ?
C29 C30 H30 118.8 . . ?
C31 C30 H30 118.8 . . ?
C32 C31 C30 119.1(8) . . ?
C32 C31 H31 120.5 . . ?
C30 C31 H31 120.5 . . ?
C31 C32 C33 120.7(10) . . ?
C31 C32 H32 119.7 . . ?
C33 C32 H32 119.7 . . ?
C32 C33 C34 120.8(9) . . ?
C32 C33 H33 119.6 . . ?
C34 C33 H33 119.6 . . ?
C29 C34 C33 118.8(7) . . ?
C29 C34 H34 120.6 . . ?
C33 C34 H34 120.6 . . ?
N5 C35 C36 123.1(5) . . ?
N5 C35 H35 118.5 . . ?
C36 C35 H35 118.5 . . ?
C35 C36 C37 119.7(5) . . ?
C35 C36 H36 120.2 . . ?
C37 C36 H36 120.2 . . ?
C38 C37 C36 117.8(5) . . ?
C38 C37 C40 122.6(5) . . ?
C36 C37 C40 119.6(5) . . ?
C37 C38 C39 120.5(5) . . ?
C37 C38 H38 119.8 . . ?
C39 C38 H38 119.8 . . ?
N5 C39 C38 122.2(5) . . ?
N5 C39 H39 118.9 . . ?
C38 C39 H39 118.9 . . ?
C41 C40 C37 116.7(4) . . ?
C41 C40 H40A 108.1 . . ?
C37 C40 H40A 108.1 . . ?
C41 C40 H40B 108.1 . . ?
C37 C40 H40B 108.1 . . ?
H40A C40 H40B 107.3 . . ?
C40 C41 C42 113.7(4) . . ?
C40 C41 H41A 108.8 . . ?
C42 C41 H41A 108.8 . . ?
C40 C41 H41B 108.8 . . ?
C42 C41 H41B 108.8 . . ?
H41A C41 H41B 107.7 . . ?
C46 C42 C43 116.5(5) . . ?
C46 C42 C41 121.7(5) . . ?
C43 C42 C41 121.8(5) . . ?
C42 C43 C44 120.3(5) . . ?
C42 C43 H43 119.8 . . ?
C44 C43 H43 119.8 . . ?
N6 C44 C43 122.7(5) . . ?
N6 C44 H44 118.6 . . ?
C43 C44 H44 118.6 . . ?
N6 C45 C46 123.2(5) . . ?
N6 C45 H45 118.4 . . ?
C46 C45 H45 118.4 . . ?
C42 C46 C45 119.9(5) . . ?
C42 C46 H46 120.0 . . ?
C45 C46 H46 120.0 . . ?

loop_
_geom_bond_atom_site_label_1
_geom_bond_atom_site_label_2
_geom_bond_distance
_geom_bond_site_symmetry_2
_geom_bond_publ_flag
Cu1 O1 1.880(3) . ?
Cu1 O2 1.916(3) . ?
Cu1 N1 1.920(4) . ?
Cu1 N5 2.012(4) . ?
Cu2 O3 1.862(4) . ?
Cu2 N3 1.912(5) . ?
Cu2 O4 1.921(3) . ?
Cu2 N6 1.998(4) . ?
N1 C9 1.281(5) . ?
N1 N2 1.409(5) . ?
N2 C11 1.301(6) . ?
N3 C26 1.226(6) . ?
N3 N4 1.453(6) . ?
N4 C28 1.319(6) . ?
N5 C35 1.341(5) . ?
N5 C39 1.348(5) . ?
N6 C44 1.309(5) . ?
N6 C45 1.319(5) . ?
O1 C7 1.299(5) . ?
O2 C11 1.306(6) . ?
O3 C24 1.271(6) . ?
O4 C28 1.313(6) . ?
C1 C6 1.378(6) . ?
C1 C2 1.395(6) . ?
C1 H1 0.9300 . ?
C2 C3 1.358(7) . ?
C2 H2 0.9300 . ?
C3 C4 1.368(7) . ?
C3 H3 0.9300 . ?
C4 C5 1.377(7) . ?
C4 H4 0.9300 . ?
C5 C6 1.368(6) . ?
C5 H5 0.9300 . ?
C6 C7 1.469(6) . ?
C7 C8 1.378(6) . ?
C8 C9 1.421(6) . ?
C8 H8 0.9300 . ?
C9 C10 1.516(6) . ?
C10 H10A 0.9600 . ?
C10 H10B 0.9600 . ?
C10 H10C 0.9600 . ?
C11 C12 1.470(7) . ?
C12 C13 1.357(7) . ?
C12 C17 1.378(7) . ?
C13 C14 1.394(7) . ?
C13 H13 0.9300 . ?
C14 C15 1.358(8) . ?
C14 H14 0.9300 . ?
C15 C16 1.361(7) . ?
C15 H15 0.9300 . ?
C16 C17 1.376(6) . ?
C16 H16 0.9300 . ?
C17 H17 0.9300 . ?
C18 C23 1.341(7) . ?
C18 C19 1.380(8) . ?
C18 H18 0.9300 . ?
C19 C20 1.331(8) . ?
C19 H19 0.9300 . ?
C20 C21 1.330(8) . ?
C20 H20 0.9300 . ?
C21 C22 1.412(8) . ?
C21 H21 0.9300 . ?
C22 C23 1.355(8) . ?
C22 H22 0.9300 . ?
C23 C24 1.490(7) . ?
C24 C25 1.355(7) . ?
C25 C26 1.455(8) . ?
C25 H25 0.9300 . ?
C26 C27 1.507(7) . ?
C27 H27A 0.9600 . ?
C27 H27B 0.9600 . ?
C27 H27C 0.9600 . ?
C28 C29 1.461(7) . ?
C29 C30 1.355(7) . ?
C29 C34 1.374(8) . ?
C30 C31 1.380(8) . ?
C30 H30 0.9300 . ?
C31 C32 1.335(8) . ?
C31 H31 0.9300 . ?
C32 C33 1.347(9) . ?
C32 H32 0.9300 . ?
C33 C34 1.401(8) . ?
C33 H33 0.9300 . ?
C34 H34 0.9300 . ?
C35 C36 1.374(6) . ?
C35 H35 0.9300 . ?
C36 C37 1.375(6) . ?
C36 H36 0.9300 . ?
C37 C38 1.357(6) . ?
C37 C40 1.523(6) . ?
C38 C39 1.381(6) . ?
C38 H38 0.9300 . ?
C39 H39 0.9300 . ?
C40 C41 1.461(5) . ?
C40 H40A 0.9700 . ?
C40 H40B 0.9700 . ?
C41 C42 1.519(6) . ?
C41 H41A 0.9700 . ?
C41 H41B 0.9700 . ?
C42 C46 1.363(6) . ?
C42 C43 1.372(6) . ?
C43 C44 1.393(6) . ?
C43 H43 0.9300 . ?
C44 H44 0.9300 . ?
C45 C46 1.392(6) . ?
C45 H45 0.9300 . ?
C46 H46 0.9300 . ?
